data_4100190
_journal_name_full 'Journal of the American Chemical Society'
_journal_paper_doi 10.1021/ja052587t
_journal_year 2005
_chemical_formula_moiety '3(C24 H20 O8 Si), 10(C3 H6 O2)'
_chemical_formula_sum 'C102 H120 O44 Si3'
_chemical_formula_weight 2134.25
_space_group_IT_number 88
_symmetry_cell_setting tetragonal
_symmetry_space_group_name_Hall '-I 4ad'
_symmetry_space_group_name_H-M 'I 41/a :2'
_cell_angle_alpha 90.00
_cell_angle_beta 90.00
_cell_angle_gamma 90.00
_cell_formula_units_Z 4
_cell_length_a 16.926(4)
_cell_length_b 16.926(4)
_cell_length_c 38.794(16)
_cell_measurement_temperature 220(2)
_cell_volume 11114(6)
_diffrn_ambient_temperature 220(2)
_exptl_crystal_density_diffrn 1.276
_cod_depositor_comments
;
The following automatic conversions were performed:
'_geom_bond_publ_flag' value 'Y' changed to 'y' according to
'/home/saulius/struct/CIF-dictionaries/cif_core.dic' dictionary named
'cif_core.dic' version 2.4.1 from 2010-06-29 (56 times).

Automatic conversion script
Id: cif_fix_enum 1527 2010-12-29 10:47:43Z saulius 
;
_cod_original_sg_symbol_H-M 'I 41/a'
_cod_database_code 4100190

loop_
_symmetry_equiv_pos_as_xyz
'x, y, z'
'-y+3/4, x+1/4, z+1/4'
'-x+1/2, -y, z+1/2'
'y+3/4, -x+3/4, z+3/4'
'x+1/2, y+1/2, z+1/2'
'-y+5/4, x+3/4, z+3/4'
'-x+1, -y+1/2, z+1'
'y+5/4, -x+5/4, z+5/4'
'-x, -y, -z'
'y-3/4, -x-1/4, -z-1/4'
'x-1/2, y, -z-1/2'
'-y-3/4, x-3/4, -z-3/4'
'-x+1/2, -y+1/2, -z+1/2'
'y-1/4, -x+1/4, -z+1/4'
'x, y+1/2, -z'
'-y-1/4, x-1/4, -z-1/4'

loop_
_atom_site_label
_atom_site_type_symbol
_atom_site_fract_x
_atom_site_fract_y
_atom_site_fract_z
_atom_site_U_iso_or_equiv
_atom_site_adp_type
_atom_site_occupancy
_atom_site_symmetry_multiplicity
_atom_site_calc_flag
_atom_site_refinement_flags
_atom_site_disorder_assembly
_atom_site_disorder_group
Si1 Si 0.5000 0.7500 0.1250 0.0218(3) Uani 1 4 d S . .
O13 O 0.32258(14) 0.50700(14) 0.09905(7) 0.0610(7) Uani 1 1 d . . .
H13 H 0.3038 0.4815 0.0827 0.091 Uiso 1 1 calc . . .
O15 O 0.51673(15) 0.57062(15) 0.01549(7) 0.0649(7) Uani 1 1 d . . .
H15A H 0.5300 0.5235 0.0146 0.097 Uiso 1 1 calc . . .
C11 C 0.4674(2) 0.6651(2) 0.09698(8) 0.0464(8) Uani 1 1 d . . .
C12 C 0.40484(19) 0.61776(19) 0.10811(8) 0.0444(8) Uani 1 1 d . . .
H12 H 0.3782 0.6286 0.1288 0.067 Uiso 1 1 calc . . .
C13 C 0.38308(19) 0.55350(19) 0.08739(8) 0.0448(8) Uani 1 1 d . . .
C14 C 0.4198(2) 0.5381(2) 0.05644(9) 0.0527(9) Uani 1 1 d . . .
H14 H 0.4033 0.4958 0.0425 0.079 Uiso 1 1 calc . . .
C15 C 0.4806(2) 0.5854(2) 0.04641(10) 0.0584(10) Uani 1 1 d . . .
C16 C 0.5042(2) 0.6489(2) 0.06600(10) 0.0557(9) Uani 1 1 d . . .
H16 H 0.5455 0.6814 0.0583 0.084 Uiso 1 1 calc . . .
Si2 Si 0.0000 0.2500 0.02865(2) 0.0225(2) Uani 1 2 d S . .
O23 O -0.17805(14) 0.49446(14) -0.00174(6) 0.0580(7) Uani 1 1 d . . .
H23 H -0.1983 0.4794 0.0166 0.087 Uiso 1 1 calc . . .
O25 O 0.02661(15) 0.43635(14) -0.07936(7) 0.0630(7) Uani 1 1 d . . .
H25 H 0.0588 0.4011 -0.0844 0.095 Uiso 1 1 calc . . .
C21 C -0.03111(19) 0.3337(2) 0.00062(9) 0.0468(8) Uani 1 1 d . . .
C22 C -0.09370(19) 0.3834(2) 0.01061(9) 0.0489(8) Uani 1 1 d . . .
H22 H -0.1204 0.3735 0.0314 0.073 Uiso 1 1 calc . . .
C23 C -0.11651(19) 0.44684(19) -0.00984(9) 0.0457(8) Uani 1 1 d . . .
C24 C -0.07624(19) 0.4638(2) -0.03988(9) 0.0476(8) Uani 1 1 d . . .
H24 H -0.0914 0.5070 -0.0536 0.071 Uiso 1 1 calc . . .
C25 C -0.0126(2) 0.4161(2) -0.04985(9) 0.0491(8) Uani 1 1 d . . .
C26 C 0.0101(2) 0.3519(2) -0.02992(9) 0.0483(8) Uani 1 1 d . . .
H26 H 0.0531 0.3206 -0.0368 0.072 Uiso 1 1 calc . . .
O33 O 0.25492(13) 0.41687(13) 0.05143(6) 0.0518(6) Uani 1 1 d . . .
H33 H 0.2355 0.4400 0.0346 0.078 Uiso 1 1 calc . . .
O35 O 0.18149(13) 0.22849(13) 0.13708(6) 0.0477(6) Uani 1 1 d . . .
H35 H 0.2257 0.2409 0.1446 0.072 Uiso 1 1 calc . . .
C31 C 0.08617(19) 0.27988(18) 0.05551(8) 0.0412(7) Uani 1 1 d . . .
C32 C 0.13769(19) 0.33853(19) 0.04338(9) 0.0464(8) Uani 1 1 d . . .
H32 H 0.1274 0.3639 0.0223 0.070 Uiso 1 1 calc . . .
C33 C 0.20380(17) 0.35907(17) 0.06248(8) 0.0360(7) Uani 1 1 d . . .
C34 C 0.22041(19) 0.32422(19) 0.09402(8) 0.0427(8) Uani 1 1 d . . .
H34 H 0.2649 0.3394 0.1070 0.064 Uiso 1 1 calc . . .
C35 C 0.1688(2) 0.26573(19) 0.10595(8) 0.0450(8) Uani 1 1 d . . .
C36 C 0.10313(18) 0.24320(18) 0.08769(8) 0.0391(7) Uani 1 1 d . . .
H36 H 0.0695 0.2037 0.0964 0.059 Uiso 1 1 calc . . .
O50 O 0.3705(3) 0.0946(3) 0.08055(13) 0.0712(14) Uani 0.668(6) 1 d PD A 1
C51 C 0.3057(5) 0.0897(6) 0.1055(2) 0.055(2) Uani 0.668(6) 1 d PD A 1
H51A H 0.3190 0.0516 0.1236 0.082 Uiso 0.668(6) 1 calc PR A 1
H51B H 0.2975 0.1414 0.1163 0.082 Uiso 0.668(6) 1 calc PR A 1
O52 O 0.2378(3) 0.0664(3) 0.08888(14) 0.0925(19) Uani 0.668(6) 1 d PD A 1
C53 C 0.2592(8) 0.0465(10) 0.0570(4) 0.074(6) Uani 0.668(6) 1 d PD A 1
H53A H 0.2376 0.0847 0.0405 0.112 Uiso 0.668(6) 1 calc PR A 1
H53B H 0.2380 -0.0058 0.0513 0.112 Uiso 0.668(6) 1 calc PR A 1
C54 C 0.3470(4) 0.0453(5) 0.05441(19) 0.080(2) Uani 0.668(6) 1 d PD A 1
H54A H 0.3677 -0.0083 0.0578 0.120 Uiso 0.668(6) 1 calc PR A 1
H54B H 0.3647 0.0651 0.0320 0.120 Uiso 0.668(6) 1 calc PR A 1
O60 O 0.2681(12) 0.0473(11) 0.0513(5) 0.074(6) Uani 0.332(6) 1 d PD A 2
C61 C 0.3234(8) -0.0049(8) 0.0703(3) 0.079(5) Uani 0.332(6) 1 d PD A 2
H61A H 0.2935 -0.0468 0.0818 0.118 Uiso 0.332(6) 1 calc PR A 2
H61B H 0.3599 -0.0297 0.0540 0.118 Uiso 0.332(6) 1 calc PR A 2
O62 O 0.3672(5) 0.0379(6) 0.0951(2) 0.072(3) Uani 0.332(6) 1 d PD A 2
C63 C 0.3252(10) 0.1036(9) 0.0992(4) 0.069(6) Uani 0.332(6) 1 d PD A 2
H63A H 0.3596 0.1479 0.1056 0.104 Uiso 0.332(6) 1 calc PR A 2
H63B H 0.2852 0.0966 0.1172 0.104 Uiso 0.332(6) 1 calc PR A 2
C64 C 0.2878(9) 0.1182(8) 0.0657(4) 0.093(5) Uani 0.332(6) 1 d PD A 2
H64A H 0.2403 0.1506 0.0687 0.139 Uiso 0.332(6) 1 calc PR A 2
H64B H 0.3243 0.1467 0.0505 0.139 Uiso 0.332(6) 1 calc PR A 2
O70 O 0.2018(3) 0.7297(3) 0.07439(14) 0.0586(14) Uani 0.495(3) 1 d PD B 1
C71 C 0.1488(4) 0.7566(4) 0.10232(18) 0.057(2) Uani 0.495(3) 1 d PD B 1
H71A H 0.0983 0.7285 0.1005 0.086 Uiso 0.495(3) 1 calc PR B 1
H71B H 0.1724 0.7432 0.1246 0.086 Uiso 0.495(3) 1 calc PR B 1
O72 O 0.1351(4) 0.8364(3) 0.10103(16) 0.0817(19) Uani 0.495(3) 1 d PD B 1
C73 C 0.1915(6) 0.8618(5) 0.0800(2) 0.084(3) Uani 0.495(3) 1 d PD B 1
H73A H 0.2378 0.8782 0.0934 0.126 Uiso 0.495(3) 1 calc PR B 1
H73B H 0.1726 0.9075 0.0668 0.126 Uiso 0.495(3) 1 calc PR B 1
C74 C 0.2131(8) 0.7981(5) 0.0566(3) 0.087(3) Uani 0.495(3) 1 d PD B 1
H74A H 0.1797 0.7992 0.0359 0.130 Uiso 0.495(3) 1 calc PR B 1
H74B H 0.2684 0.8031 0.0494 0.130 Uiso 0.495(3) 1 calc PR B 1
O80 O 0.2432(4) 0.7051(3) 0.05148(16) 0.0756(17) Uani 0.505(3) 1 d PD B 4
C81 C 0.2686(6) 0.7873(6) 0.0580(3) 0.081(3) Uani 0.505(3) 1 d PD B 4
H81A H 0.2257 0.8172 0.0689 0.121 Uiso 0.505(3) 1 calc PR B 4
H81B H 0.3144 0.7879 0.0734 0.121 Uiso 0.505(3) 1 calc PR B 4
O82 O 0.2882(4) 0.8208(3) 0.02615(16) 0.0789(18) Uani 0.505(3) 1 d PD B 4
C83 C 0.3284(5) 0.7621(5) 0.0117(2) 0.082(3) Uani 0.505(3) 1 d PD B 4
H83A H 0.3842 0.7649 0.0182 0.123 Uiso 0.505(3) 1 calc PR B 4
H83B H 0.3246 0.7651 -0.0135 0.123 Uiso 0.505(3) 1 calc PR B 4
C84 C 0.2931(6) 0.6886(6) 0.0242(2) 0.094(3) Uani 0.505(3) 1 d PD B 4
H84A H 0.2634 0.6631 0.0056 0.141 Uiso 0.505(3) 1 calc PR B 4
H84B H 0.3348 0.6522 0.0317 0.141 Uiso 0.505(3) 1 calc PR B 4
C91 C 0.5000 0.7500 0.89627(18) 0.091(2) Uani 1 2 d S . 1
H91A H 0.4684 0.7140 0.8821 0.109 Uiso 0.50 1 calc PR . 1
H91B H 0.5316 0.7860 0.8821 0.109 Uiso 0.50 1 calc PR . 1
C92 C 0.5362(3) 0.7258(3) 0.95997(13) 0.0816(13) Uani 1 1 d . . 1
H92A H 0.5818 0.7547 0.9691 0.098 Uiso 1 1 calc R . 1
H92B H 0.5293 0.6763 0.9727 0.098 Uiso 1 1 calc R . 1
O93 O 0.54202(18) 0.71305(18) 0.92300(9) 0.0870(9) Uani 1 1 d . C 1

loop_
_atom_site_aniso_label
_atom_site_aniso_U_11
_atom_site_aniso_U_22
_atom_site_aniso_U_33
_atom_site_aniso_U_23
_atom_site_aniso_U_13
_atom_site_aniso_U_12
Si1 0.0223(4) 0.0223(4) 0.0208(7) 0.000 0.000 0.000
O13 0.0577(16) 0.0567(15) 0.0686(17) 0.0056(13) -0.0022(13) -0.0018(13)
O15 0.0621(16) 0.0669(17) 0.0656(18) 0.0013(14) -0.0008(14) -0.0030(14)
C11 0.0471(19) 0.051(2) 0.0411(19) -0.0060(16) 0.0023(15) -0.0015(16)
C12 0.0430(18) 0.0416(18) 0.049(2) -0.0025(15) 0.0029(15) 0.0070(15)
C13 0.0480(19) 0.0451(19) 0.0413(18) 0.0015(15) -0.0006(15) -0.0031(15)
C14 0.054(2) 0.053(2) 0.052(2) -0.0005(17) -0.0004(17) 0.0027(17)
C15 0.057(2) 0.065(2) 0.054(2) 0.009(2) -0.0023(19) 0.001(2)
C16 0.048(2) 0.058(2) 0.061(2) 0.0066(19) -0.0014(18) 0.0022(17)
Si2 0.0226(5) 0.0233(5) 0.0216(5) 0.000 0.000 -0.0005(4)
O23 0.0610(16) 0.0580(16) 0.0551(15) -0.0003(12) 0.0003(13) 0.0028(13)
O25 0.0600(16) 0.0555(15) 0.0735(19) -0.0020(14) 0.0080(14) 0.0034(13)
C21 0.0432(19) 0.0476(19) 0.050(2) -0.0011(16) 0.0016(15) -0.0025(16)
C22 0.0420(18) 0.054(2) 0.051(2) 0.0009(17) -0.0033(16) 0.0003(16)
C23 0.0444(19) 0.0387(18) 0.054(2) -0.0005(16) 0.0006(16) 0.0036(15)
C24 0.0401(18) 0.052(2) 0.050(2) 0.0013(17) -0.0001(15) -0.0001(16)
C25 0.050(2) 0.050(2) 0.047(2) -0.0048(17) 0.0028(17) -0.0071(16)
C26 0.054(2) 0.0457(19) 0.045(2) -0.0004(16) -0.0023(17) 0.0039(16)
O33 0.0523(14) 0.0496(13) 0.0535(15) -0.0043(11) 0.0000(12) -0.0025(11)
O35 0.0445(13) 0.0483(13) 0.0503(14) -0.0025(11) -0.0010(10) 0.0056(10)
C31 0.0483(18) 0.0399(17) 0.0355(17) -0.0001(14) -0.0043(14) -0.0007(14)
C32 0.0406(18) 0.0480(19) 0.051(2) -0.0053(16) -0.0032(15) 0.0007(16)
C33 0.0335(15) 0.0350(16) 0.0396(18) -0.0009(13) 0.0016(13) 0.0004(13)
C34 0.0446(18) 0.0447(18) 0.0388(18) -0.0027(14) -0.0017(14) -0.0031(15)
C35 0.050(2) 0.0416(18) 0.0433(19) 0.0014(15) -0.0001(16) 0.0009(15)
C36 0.0426(17) 0.0384(17) 0.0361(17) -0.0016(14) 0.0023(14) 0.0016(14)
O50 0.073(3) 0.065(3) 0.076(3) -0.005(3) 0.001(3) -0.006(2)
C51 0.066(6) 0.057(5) 0.041(4) 0.010(3) 0.008(4) -0.015(4)
O52 0.098(4) 0.079(3) 0.101(4) -0.005(3) -0.010(3) 0.007(3)
C53 0.068(8) 0.089(11) 0.066(7) -0.007(7) 0.004(6) 0.012(7)
C54 0.088(6) 0.077(5) 0.075(5) 0.000(4) -0.013(4) 0.006(4)
O60 0.070(11) 0.073(13) 0.080(11) 0.016(9) 0.017(8) -0.017(9)
C61 0.070(9) 0.096(11) 0.071(10) 0.043(9) 0.004(7) 0.013(8)
O62 0.084(7) 0.052(6) 0.080(7) -0.003(5) 0.000(5) 0.001(5)
C63 0.044(9) 0.073(11) 0.090(16) 0.039(9) 0.013(9) -0.024(8)
C64 0.076(10) 0.097(12) 0.105(14) -0.009(10) 0.027(10) -0.018(9)
O70 0.065(3) 0.056(3) 0.055(3) -0.006(3) -0.014(3) 0.008(3)
C71 0.054(4) 0.063(5) 0.054(5) 0.001(4) 0.006(4) 0.016(4)
O72 0.088(5) 0.069(4) 0.088(5) -0.008(3) 0.002(4) 0.005(4)
C73 0.094(7) 0.065(6) 0.094(7) -0.007(5) 0.016(6) 0.004(5)
C74 0.137(11) 0.051(5) 0.071(7) -0.014(5) 0.003(8) -0.013(7)
O80 0.088(4) 0.064(4) 0.075(4) -0.012(3) -0.002(4) 0.007(3)
C81 0.095(8) 0.087(8) 0.060(6) 0.005(5) 0.008(6) 0.023(7)
O82 0.078(4) 0.071(4) 0.088(5) -0.003(3) -0.017(3) 0.009(3)
C83 0.074(6) 0.094(7) 0.079(7) 0.033(6) 0.002(5) 0.007(5)
C84 0.087(7) 0.100(8) 0.095(8) 0.012(6) -0.019(6) -0.013(6)
C91 0.116(6) 0.068(4) 0.089(5) 0.000 0.000 0.000(4)
C92 0.080(3) 0.070(3) 0.094(4) -0.001(3) 0.003(3) 0.001(2)
O93 0.089(2) 0.085(2) 0.088(2) -0.0031(19) -0.0037(19) 0.0047(18)

loop_
_geom_bond_atom_site_label_1
_geom_bond_atom_site_label_2
_geom_bond_site_symmetry_1
_geom_bond_site_symmetry_2
_geom_bond_distance
_geom_bond_publ_flag
Si1 C11 . 7_564 1.885(3) y
Si1 C11 . . 1.885(3) y
Si1 C11 . 12_766 1.885(3) y
Si1 C11 . 14_565 1.885(3) y
O13 C13 . . 1.368(4) y
O13 H13 . . 0.83 ?
O15 C15 . . 1.370(4) y
O15 H15a . . 0.83 ?
C11 C16 . . 1.381(5) y
C11 C12 . . 1.396(4) y
C12 C13 . . 1.402(4) y
C12 H12 . . 0.94 ?
C13 C14 . . 1.377(4) y
C14 C15 . . 1.359(5) y
C14 H14 . . 0.94 ?
C15 C16 . . 1.375(5) y
C16 H16 . . 0.94 ?
Si2 C21 . 7_454 1.862(3) y
Si2 C21 . . 1.862(3) y
Si2 C31 . . 1.862(3) y
Si2 C31 . 7_454 1.862(3) y
O23 C23 . . 1.354(4) y
O23 H23 . . 0.83 ?
O25 C25 . . 1.367(4) y
O25 H25 . . 0.83 ?
C21 C22 . . 1.407(4) y
C21 C26 . . 1.409(4) y
C22 C23 . . 1.390(5) y
C22 H22 . . 0.94 ?
C23 C24 . . 1.380(4) y
C24 C25 . . 1.401(4) y
C24 H24 . . 0.94 ?
C25 C26 . . 1.387(5) y
C26 H26 . . 0.94 ?
O33 C33 . . 1.375(3) y
O33 H33 . . 0.83 ?
O35 C35 . . 1.379(4) y
O35 H35 . . 0.83 ?
C31 C32 . . 1.402(4) y
C31 C36 . . 1.424(4) y
C32 C33 . . 1.386(4) y
C32 H32 . . 0.94 ?
C33 C34 . . 1.387(4) y
C34 C35 . . 1.399(4) y
C34 H34 . . 0.94 ?
C35 C36 . . 1.372(4) y
C36 H36 . . 0.94 ?
O50 C54 . . 1.372(7) y
O50 C51 . . 1.466(8) y
C51 O52 . . 1.376(8) y
C51 H51a . . 0.98 ?
C51 H51b . . 0.98 ?
O52 C53 . . 1.332(14) y
C53 C54 . . 1.490(14) y
C53 H53a . . 0.98 ?
C53 H53b . . 0.98 ?
C54 H54a . . 0.98 ?
C54 H54b . . 0.98 ?
O60 C64 . . 1.364(15) y
O60 C61 . . 1.482(15) y
C61 O62 . . 1.414(12) y
C61 H61a . . 0.98 ?
C61 H61b . . 0.98 ?
O62 C63 . . 1.329(15) y
C63 C64 . . 1.469(15) y
C63 H63a . . 0.98 ?
C63 H63b . . 0.98 ?
C64 H64a . . 0.98 ?
C64 H64b . . 0.98 ?
O70 C74 . . 1.362(9) y
O70 C71 . . 1.480(8) y
C71 O72 . . 1.371(8) y
C71 H71a . . 0.98 ?
C71 H71b . . 0.98 ?
O72 C73 . . 1.328(9) y
C73 C74 . . 1.457(10) y
C73 H73a . . 0.98 ?
C73 H73b . . 0.98 ?
C74 H74a . . 0.98 ?
C74 H74b . . 0.98 ?
O80 C84 . . 1.383(9) y
O80 C81 . . 1.478(10) y
C81 O82 . . 1.400(9) y
C81 H81a . . 0.98 ?
C81 H81b . . 0.98 ?
O82 C83 . . 1.328(9) y
C83 C84 . . 1.463(10) y
C83 H83a . . 0.98 ?
C83 H83b . . 0.98 ?
C84 H84a . . 0.98 ?
C84 H84b . . 0.98 ?
C91 O93 . . 1.404(5) y
C91 O93 . 7_564 1.404(5) y
C91 H91a . . 0.98 ?
C91 H91b . . 0.98 ?
C92 O93 . . 1.454(5) y
C92 C92 . 7_564 1.473(8) y
C92 H92a . . 0.98 ?
C92 H92b . . 0.98 ?
